data_7019539
loop_
_publ_author_name
'Sanmart\'in-Matalobos, Jes\'us'
'Portela-Garc\'ia, Cristina'
'Mart\'inez-Rodr\'iguez, Luis'
'Gonz\'alez-Bello, Concepci\'on'
'Lence, Emilio'
'Garc\'ia-Deibe, Ana M'
'Fondo, Matilde'

_publ_section_title
;
 Structural variety of zinc and copper complexes based on a
 2,3-disubstituted 1,2,3,4-tetrahydroquinazoline ligand.
;
_journal_issue 23
_journal_name_full 'Dalton transactions (Cambridge, England : 2003)'
_journal_page_first 6998
_journal_page_last 7004
_journal_paper_doi 10.1039/c2dt30550j
_journal_volume 41
_journal_year 2012
_chemical_formula_moiety 'C48 H40 N6 O6 S2 Zn, 2(C H4 O), 0.5 (H2 O)'
_chemical_formula_sum 'C50 H49 N6 O8.5 S2 Zn'
_chemical_formula_weight 998.43
_chemical_name_systematic
;
?
;
_space_group_IT_number 14
_symmetry_cell_setting monoclinic
_symmetry_space_group_name_Hall '-P 2ybc'
_symmetry_space_group_name_H-M 'P 1 21/c 1'
_atom_sites_solution_hydrogens geom
_atom_sites_solution_primary direct
_atom_sites_solution_secondary difmap
_audit_creation_method SHELXL-97
_cell_angle_alpha 90.00
_cell_angle_beta 94.269(2)
_cell_angle_gamma 90.00
_cell_formula_units_Z 4
_cell_length_a 26.385(4)
_cell_length_b 10.0122(13)
_cell_length_c 17.570(2)
_cell_measurement_reflns_used 4083
_cell_measurement_temperature 100(2)
_cell_measurement_theta_max 26.2755
_cell_measurement_theta_min 2.322
_cell_volume 4628.6(11)
_computing_cell_refinement 'BRUKER Smart'
_computing_data_collection 'BRUKER Smart'
_computing_structure_refinement 'SHELXL-97 (Sheldrick, 2008)'
_computing_structure_solution 'SIR-2004 (Burla,2003)'
_diffrn_ambient_temperature 100(2)
_diffrn_measured_fraction_theta_full 1.000
_diffrn_measured_fraction_theta_max 1.000
_diffrn_measurement_device_type 'Bruker CCD SMART1000'
_diffrn_measurement_method 'omega and phi scans'
_diffrn_radiation_monochromator graphite
_diffrn_radiation_source 'fine-focus sealed tube'
_diffrn_radiation_type MoK\a
_diffrn_radiation_wavelength 0.71073
_diffrn_reflns_av_R_equivalents 0.0565
_diffrn_reflns_av_sigmaI/netI 0.0623
_diffrn_reflns_limit_h_max 32
_diffrn_reflns_limit_h_min -32
_diffrn_reflns_limit_k_max 12
_diffrn_reflns_limit_k_min 0
_diffrn_reflns_limit_l_max 21
_diffrn_reflns_limit_l_min 0
_diffrn_reflns_number 37386
_diffrn_reflns_theta_full 26.02
_diffrn_reflns_theta_max 26.02
_diffrn_reflns_theta_min 0.77
_exptl_absorpt_coefficient_mu 0.685
_exptl_absorpt_correction_T_max 0.9536
_exptl_absorpt_correction_T_min 0.7895
_exptl_absorpt_correction_type multi-scan
_exptl_absorpt_process_details 'SADABS (Bruker, 2008)'
_exptl_crystal_colour yellow
_exptl_crystal_density_diffrn 1.433
_exptl_crystal_density_method 'not measured'
_exptl_crystal_description plate
_exptl_crystal_F_000 2080
_exptl_crystal_size_max 0.26
_exptl_crystal_size_mid 0.17
_exptl_crystal_size_min 0.07
_refine_diff_density_max 1.059
_refine_diff_density_min -0.674
_refine_diff_density_rms 0.086
_refine_ls_extinction_method none
_refine_ls_goodness_of_fit_ref 1.030
_refine_ls_hydrogen_treatment mixed
_refine_ls_matrix_type full
_refine_ls_number_parameters 630
_refine_ls_number_reflns 9114
_refine_ls_number_restraints 0
_refine_ls_restrained_S_all 1.030
_refine_ls_R_factor_all 0.0830
_refine_ls_R_factor_gt 0.0480
_refine_ls_shift/su_max 0.001
_refine_ls_shift/su_mean 0.000
_refine_ls_structure_factor_coef Fsqd
_refine_ls_weighting_details 'calc w=1/[\s^2^(Fo^2^)+(0.0640P)^2^+3.4476P] where P=(Fo^2^+2Fc^2^)/3'
_refine_ls_weighting_scheme calc
_refine_ls_wR_factor_gt 0.1183
_refine_ls_wR_factor_ref 0.1363
_reflns_number_gt 6243
_reflns_number_total 9114
_reflns_threshold_expression >2\s(I)
_cod_data_source_file c2dt30550j.txt
_cod_data_source_block Zn(HL)2
_cod_depositor_comments
;
The following automatic conversions were performed:

'_symmetry_cell_setting' value 'Monoclinic' changed to 'monoclinic'
according to /home/saulius/struct/CIF-dictionaries/cif_core.dic
dictionary named 'cif_core.dic' version 2.4.1 from 2010-06-29.

Automatic conversion script
Id: cif_fix_values 1891 2012-01-12 08:04:46Z andrius 
;
_cod_original_sg_symbol_H-M 'P 21/c'
_cod_original_formula_sum 'C50 H49 N6 O8.50 S2 Zn'
_cod_database_code 7019539

loop_
_symmetry_equiv_pos_as_xyz
'x, y, z'
'-x, y+1/2, -z+1/2'
'-x, -y, -z'
'x, -y-1/2, z-1/2'

loop_
_atom_site_label
_atom_site_type_symbol
_atom_site_fract_x
_atom_site_fract_y
_atom_site_fract_z
_atom_site_U_iso_or_equiv
_atom_site_adp_type
_atom_site_occupancy
_atom_site_symmetry_multiplicity
_atom_site_calc_flag
_atom_site_refinement_flags
_atom_site_disorder_assembly
_atom_site_disorder_group
Zn1 Zn 0.256896(14) 0.18013(4) 0.87680(2) 0.01568(11) Uani 1 1 d . . .
O101 O 0.20196(8) 0.3074(2) 0.90083(12) 0.0184(5) Uani 1 1 d . . .
O201 O 0.31734(8) 0.2861(2) 0.85124(13) 0.0184(5) Uani 1 1 d . . .
N101 N 0.25487(10) 0.1296(3) 0.98873(15) 0.0158(6) Uani 1 1 d . . .
N201 N 0.25592(10) 0.1219(3) 0.76557(15) 0.0146(6) Uani 1 1 d . . .
C102 C 0.28227(12) 0.0427(3) 1.03082(18) 0.0175(7) Uani 1 1 d . . .
C103 C 0.27106(13) 0.0108(3) 1.10618(19) 0.0216(8) Uani 1 1 d . . .
H103 H 0.2916 -0.0514 1.1354 0.026 Uiso 1 1 calc R . .
C104 C 0.23059(13) 0.0701(3) 1.13670(19) 0.0224(8) Uani 1 1 d . . .
H104 H 0.2228 0.0485 1.1872 0.027 Uiso 1 1 calc R . .
C4A C 0.20025(12) 0.1635(3) 1.09338(18) 0.0185(7) Uani 1 1 d . . .
C105 C 0.15714(13) 0.2260(3) 1.1187(2) 0.0220(8) Uani 1 1 d . . .
H105 H 0.1471 0.2092 1.1686 0.026 Uiso 1 1 calc R . .
C106 C 0.12964(13) 0.3112(3) 1.0710(2) 0.0228(8) Uani 1 1 d . . .
H106 H 0.1001 0.3523 1.0881 0.027 Uiso 1 1 calc R . .
C107 C 0.14393(13) 0.3396(3) 0.99733(19) 0.0202(7) Uani 1 1 d . . .
H107 H 0.1237 0.3989 0.9656 0.024 Uiso 1 1 calc R . .
C108 C 0.18679(12) 0.2831(3) 0.96995(18) 0.0171(7) Uani 1 1 d . . .
C8A C 0.21475(12) 0.1914(3) 1.01883(18) 0.0153(7) Uani 1 1 d . . .
C109 C 0.32962(13) -0.0148(3) 0.99858(18) 0.0167(7) Uani 1 1 d . . .
H109 H 0.3592 0.0411 1.0181 0.020 Uiso 1 1 calc R . .
N102 N 0.32693(11) -0.0098(3) 0.91449(15) 0.0168(6) Uani 1 1 d . . .
C9A C 0.32396(12) -0.1310(3) 0.87302(18) 0.0166(7) Uani 1 1 d . . .
C110 C 0.33706(12) -0.1331(4) 0.79756(18) 0.0201(7) Uani 1 1 d . . .
H110 H 0.3478 -0.0533 0.7743 0.024 Uiso 1 1 calc R . .
C111 C 0.33444(13) -0.2513(4) 0.7565(2) 0.0255(8) Uani 1 1 d . . .
H111 H 0.3434 -0.2522 0.7051 0.031 Uiso 1 1 calc R . .
C112 C 0.31877(14) -0.3685(4) 0.7899(2) 0.0261(8) Uani 1 1 d . . .
H112 H 0.3163 -0.4490 0.7613 0.031 Uiso 1 1 calc R . .
C113 C 0.30686(13) -0.3669(4) 0.8654(2) 0.0241(8) Uani 1 1 d . . .
H113 H 0.2969 -0.4473 0.8888 0.029 Uiso 1 1 calc R . .
C13A C 0.30927(12) -0.2496(3) 0.90704(19) 0.0189(7) Uani 1 1 d . . .
C114 C 0.30199(13) -0.2465(3) 0.99097(19) 0.0222(8) Uani 1 1 d . . .
H11A H 0.2666 -0.2203 0.9991 0.027 Uiso 1 1 calc R . .
H11B H 0.3081 -0.3364 1.0131 0.027 Uiso 1 1 calc R . .
N103 N 0.33768(10) -0.1498(3) 1.02920(15) 0.0182(6) Uani 1 1 d . . .
S101 S 0.39682(3) -0.19703(9) 1.05171(5) 0.0234(2) Uani 1 1 d . . .
O102 O 0.39326(10) -0.3317(3) 1.07793(15) 0.0336(7) Uani 1 1 d . . .
O103 O 0.41853(9) -0.0951(3) 1.10080(14) 0.0293(6) Uani 1 1 d . . .
C115 C 0.42887(13) -0.1972(4) 0.9677(2) 0.0237(8) Uani 1 1 d . . .
C116 C 0.44936(13) -0.0791(4) 0.9427(2) 0.0264(8) Uani 1 1 d . . .
H116 H 0.4493 -0.0008 0.9733 0.032 Uiso 1 1 calc R . .
C117 C 0.47002(14) -0.0768(4) 0.8724(2) 0.0326(9) Uani 1 1 d . . .
H117 H 0.4844 0.0038 0.8552 0.039 Uiso 1 1 calc R . .
C18A C 0.47021(13) -0.1897(4) 0.8265(2) 0.0336(10) Uani 1 1 d . . .
C118 C 0.48876(17) -0.1843(5) 0.7479(3) 0.0529(13) Uani 1 1 d . . .
H11C H 0.4596 -0.1809 0.7099 0.079 Uiso 1 1 calc R . .
H11D H 0.5091 -0.2641 0.7392 0.079 Uiso 1 1 calc R . .
H11E H 0.5097 -0.1044 0.7431 0.079 Uiso 1 1 calc R . .
C119 C 0.45131(14) -0.3082(4) 0.8547(2) 0.0357(10) Uani 1 1 d . . .
H119 H 0.4529 -0.3875 0.8254 0.043 Uiso 1 1 calc R . .
C120 C 0.43036(14) -0.3131(4) 0.9242(2) 0.0302(9) Uani 1 1 d . . .
H120 H 0.4171 -0.3946 0.9422 0.036 Uiso 1 1 calc R . .
C202 C 0.22525(12) 0.0404(3) 0.72480(17) 0.0143(7) Uani 1 1 d . . .
C203 C 0.23423(13) 0.0043(3) 0.64892(19) 0.0195(7) Uani 1 1 d . . .
H203 H 0.2121 -0.0563 0.6212 0.023 Uiso 1 1 calc R . .
C204 C 0.27491(13) 0.0574(3) 0.61632(19) 0.0196(7) Uani 1 1 d . . .
H204 H 0.2807 0.0351 0.5651 0.023 Uiso 1 1 calc R . .
C4B C 0.30856(12) 0.1451(3) 0.65742(19) 0.0182(7) Uani 1 1 d . . .
C205 C 0.35117(13) 0.2043(3) 0.6276(2) 0.0223(8) Uani 1 1 d . . .
H205 H 0.3590 0.1864 0.5767 0.027 Uiso 1 1 calc R . .
C206 C 0.38122(13) 0.2880(4) 0.6730(2) 0.0234(8) Uani 1 1 d . . .
H206 H 0.4100 0.3278 0.6528 0.028 Uiso 1 1 calc R . .
C207 C 0.37074(13) 0.3166(3) 0.7480(2) 0.0227(8) Uani 1 1 d . . .
H207 H 0.3927 0.3748 0.7777 0.027 Uiso 1 1 calc R . .
C208 C 0.32904(12) 0.2618(3) 0.77998(19) 0.0163(7) Uani 1 1 d . . .
C8B C 0.29731(12) 0.1749(3) 0.73319(18) 0.0164(7) Uani 1 1 d . . .
C209 C 0.17627(12) -0.0047(3) 0.75786(18) 0.0149(7) Uani 1 1 d . . .
H209 H 0.1482 0.0507 0.7330 0.018 Uiso 1 1 calc R . .
N202 N 0.17618(11) 0.0177(3) 0.84056(15) 0.0160(6) Uani 1 1 d . . .
C9B C 0.16956(12) -0.0919(3) 0.88883(18) 0.0155(7) Uani 1 1 d . . .
N203 N 0.16589(10) -0.1430(3) 0.73548(15) 0.0162(6) Uani 1 1 d . . .
S201 S 0.10743(3) -0.18204(8) 0.70572(4) 0.01706(19) Uani 1 1 d . . .
O202 O 0.10646(9) -0.3243(2) 0.69875(13) 0.0242(6) Uani 1 1 d . . .
O203 O 0.09542(9) -0.0994(2) 0.63992(13) 0.0238(6) Uani 1 1 d . . .
C210 C 0.15050(12) -0.0723(3) 0.96003(18) 0.0178(7) Uani 1 1 d . . .
H210 H 0.1410 0.0146 0.9753 0.021 Uiso 1 1 calc R . .
C211 C 0.14555(12) -0.1800(3) 1.00830(19) 0.0203(7) Uani 1 1 d . . .
H211 H 0.1334 -0.1658 1.0572 0.024 Uiso 1 1 calc R . .
C212 C 0.15793(13) -0.3075(3) 0.98676(19) 0.0216(8) Uani 1 1 d . . .
H212 H 0.1546 -0.3805 1.0205 0.026 Uiso 1 1 calc R . .
C213 C 0.17536(12) -0.3278(3) 0.91494(19) 0.0198(7) Uani 1 1 d . . .
H213 H 0.1831 -0.4157 0.8991 0.024 Uiso 1 1 calc R . .
C13B C 0.18160(12) -0.2209(3) 0.86598(19) 0.0170(7) Uani 1 1 d . . .
C214 C 0.19589(13) -0.2374(3) 0.78553(18) 0.0185(7) Uani 1 1 d . . .
H21A H 0.2326 -0.2195 0.7829 0.022 Uiso 1 1 calc R . .
H21B H 0.1890 -0.3302 0.7682 0.022 Uiso 1 1 calc R . .
C215 C 0.06525(12) -0.1354(3) 0.77429(18) 0.0173(7) Uani 1 1 d . . .
C216 C 0.04560(12) -0.0061(3) 0.7725(2) 0.0216(8) Uani 1 1 d . . .
H216 H 0.0555 0.0565 0.7358 0.026 Uiso 1 1 calc R . .
C217 C 0.01147(13) 0.0297(4) 0.8249(2) 0.0239(8) Uani 1 1 d . . .
H217 H -0.0017 0.1181 0.8244 0.029 Uiso 1 1 calc R . .
C18B C -0.00390(12) -0.0610(4) 0.87823(19) 0.0228(8) Uani 1 1 d . . .
C218 C -0.04435(13) -0.0233(4) 0.9303(2) 0.0303(9) Uani 1 1 d . . .
H21C H -0.0389 0.0689 0.9478 0.045 Uiso 1 1 calc R . .
H21D H -0.0426 -0.0834 0.9744 0.045 Uiso 1 1 calc R . .
H21E H -0.0779 -0.0307 0.9026 0.045 Uiso 1 1 calc R . .
C219 C 0.01664(13) -0.1891(4) 0.87945(19) 0.0238(8) Uani 1 1 d . . .
H219 H 0.0066 -0.2518 0.9160 0.029 Uiso 1 1 calc R . .
C220 C 0.05149(13) -0.2267(4) 0.82828(19) 0.0223(8) Uani 1 1 d . . .
H220 H 0.0658 -0.3138 0.8302 0.027 Uiso 1 1 calc R . .
H2A H 0.1560(13) 0.078(4) 0.851(2) 0.020(10) Uiso 1 1 d . . .
H2B H 0.3508(14) 0.045(4) 0.899(2) 0.027(11) Uiso 1 1 d . . .
O1S O 0.39503(9) 0.2257(2) 0.95185(15) 0.0271(6) Uani 1 1 d . . .
H1S H 0.3728 0.2691 0.9257 0.041 Uiso 1 1 calc R . .
C1S C 0.44005(15) 0.3010(4) 0.9606(3) 0.0464(12) Uani 1 1 d . . .
H1S1 H 0.4331 0.3869 0.9845 0.070 Uiso 1 1 calc R . .
H1S2 H 0.4529 0.3168 0.9104 0.070 Uiso 1 1 calc R . .
H1S3 H 0.4656 0.2520 0.9929 0.070 Uiso 1 1 calc R . .
O2S O 0.12261(9) 0.2676(2) 0.80009(14) 0.0245(6) Uani 1 1 d . . .
H2S H 0.1473 0.3013 0.8264 0.037 Uiso 1 1 calc R . .
C2S C 0.08129(14) 0.3577(4) 0.7962(2) 0.0328(9) Uani 1 1 d . . .
H2S1 H 0.0678 0.3650 0.8465 0.049 Uiso 1 1 calc R . .
H2S2 H 0.0546 0.3250 0.7591 0.049 Uiso 1 1 calc R . .
H2S3 H 0.0928 0.4457 0.7802 0.049 Uiso 1 1 calc R . .
O1W O -0.0053(5) -0.0281(13) 0.5353(7) 0.027(3) Uiso 0.25 1 d P A 1
O1W' O -0.0013(8) 0.087(2) 0.4613(12) 0.028(5) Uiso 0.13 1 d P B 2
O1W" O -0.0193(8) 0.004(2) 0.5080(14) 0.023(5) Uiso 0.12 1 d P C 3

loop_
_atom_site_aniso_label
_atom_site_aniso_U_11
_atom_site_aniso_U_22
_atom_site_aniso_U_33
_atom_site_aniso_U_23
_atom_site_aniso_U_13
_atom_site_aniso_U_12
Zn1 0.0178(2) 0.0172(2) 0.0121(2) -0.00008(16) 0.00108(14) -0.00010(16)
O101 0.0209(12) 0.0181(12) 0.0160(12) 0.0007(10) 0.0012(10) 0.0022(10)
O201 0.0189(12) 0.0186(12) 0.0177(12) 0.0001(10) 0.0012(10) -0.0036(10)
N101 0.0152(14) 0.0150(14) 0.0168(14) -0.0032(12) -0.0008(11) -0.0025(11)
N201 0.0151(14) 0.0130(13) 0.0161(14) 0.0011(11) 0.0027(11) 0.0009(11)
C102 0.0225(18) 0.0167(17) 0.0126(16) -0.0004(13) -0.0029(14) -0.0013(14)
C103 0.0252(19) 0.0243(19) 0.0146(17) 0.0026(14) -0.0029(14) 0.0022(15)
C104 0.0275(19) 0.0250(19) 0.0146(17) 0.0010(15) 0.0017(14) -0.0044(15)
C4A 0.0218(17) 0.0196(18) 0.0141(16) -0.0035(14) 0.0022(14) -0.0080(14)
C105 0.0266(19) 0.0228(18) 0.0171(18) -0.0065(15) 0.0044(15) -0.0064(15)
C106 0.0226(18) 0.0214(19) 0.0249(19) -0.0071(15) 0.0045(15) -0.0001(15)
C107 0.0209(17) 0.0191(18) 0.0201(18) -0.0012(14) -0.0008(14) 0.0022(14)
C108 0.0218(17) 0.0148(16) 0.0146(17) -0.0023(13) 0.0016(14) -0.0040(13)
C8A 0.0154(16) 0.0164(16) 0.0138(16) -0.0031(13) -0.0009(13) -0.0034(13)
C109 0.0236(18) 0.0145(16) 0.0116(16) 0.0001(13) -0.0016(13) 0.0005(14)
N102 0.0186(15) 0.0156(15) 0.0162(14) 0.0012(12) 0.0014(12) -0.0007(12)
C9A 0.0158(16) 0.0191(17) 0.0146(16) -0.0005(14) -0.0020(13) 0.0033(14)
C110 0.0198(17) 0.0233(18) 0.0170(17) 0.0050(15) -0.0007(14) 0.0052(14)
C111 0.0210(18) 0.033(2) 0.0225(19) -0.0061(16) -0.0008(15) 0.0086(16)
C112 0.029(2) 0.0220(19) 0.026(2) -0.0108(16) -0.0070(16) 0.0067(16)
C113 0.0255(19) 0.0180(18) 0.028(2) -0.0025(15) -0.0027(16) 0.0024(15)
C13A 0.0178(17) 0.0188(18) 0.0197(18) -0.0004(14) -0.0008(14) 0.0010(14)
C114 0.0274(19) 0.0193(19) 0.0194(18) 0.0015(15) -0.0010(15) -0.0015(15)
N103 0.0236(15) 0.0151(14) 0.0153(14) 0.0027(11) -0.0016(12) 0.0026(12)
S101 0.0257(5) 0.0244(5) 0.0192(5) 0.0030(4) -0.0039(4) 0.0066(4)
O102 0.0405(16) 0.0261(15) 0.0340(15) 0.0140(12) 0.0003(13) 0.0098(12)
O103 0.0276(14) 0.0331(15) 0.0254(14) -0.0046(12) -0.0100(11) 0.0046(12)
C115 0.0184(17) 0.028(2) 0.0245(19) -0.0005(16) -0.0024(15) 0.0033(15)
C116 0.0215(18) 0.027(2) 0.030(2) -0.0018(16) -0.0040(16) 0.0012(16)
C117 0.0217(19) 0.043(2) 0.033(2) 0.0030(19) -0.0018(17) -0.0080(18)
C18A 0.0160(18) 0.055(3) 0.029(2) -0.004(2) 0.0009(16) -0.0016(18)
C118 0.033(2) 0.091(4) 0.036(3) -0.010(3) 0.011(2) -0.008(3)
C119 0.024(2) 0.042(3) 0.042(2) -0.015(2) 0.0010(18) 0.0041(18)
C120 0.0250(19) 0.028(2) 0.038(2) -0.0052(18) 0.0016(17) 0.0053(17)
C202 0.0164(16) 0.0143(16) 0.0119(16) 0.0037(13) -0.0010(13) 0.0022(13)
C203 0.0243(18) 0.0176(17) 0.0162(17) -0.0005(14) -0.0009(14) 0.0018(14)
C204 0.0243(19) 0.0201(18) 0.0143(17) 0.0012(14) 0.0010(14) 0.0052(14)
C4B 0.0187(17) 0.0179(17) 0.0181(17) 0.0042(14) 0.0014(14) 0.0052(14)
C205 0.0250(19) 0.0233(19) 0.0194(18) 0.0037(15) 0.0076(15) 0.0063(15)
C206 0.0169(17) 0.028(2) 0.026(2) 0.0072(16) 0.0075(15) -0.0009(15)
C207 0.0171(17) 0.0237(18) 0.0272(19) 0.0031(16) 0.0014(14) -0.0016(15)
C208 0.0168(16) 0.0139(16) 0.0179(17) 0.0021(13) 0.0001(13) 0.0022(13)
C8B 0.0174(16) 0.0141(16) 0.0180(17) 0.0063(14) 0.0022(13) 0.0044(14)
C209 0.0168(16) 0.0138(16) 0.0139(16) -0.0007(13) -0.0008(13) 0.0001(13)
N202 0.0200(15) 0.0152(14) 0.0131(14) -0.0023(12) 0.0034(12) 0.0010(12)
C9B 0.0151(16) 0.0164(17) 0.0147(16) -0.0011(13) -0.0017(13) -0.0040(13)
N203 0.0181(14) 0.0152(14) 0.0149(14) -0.0005(11) -0.0013(11) -0.0006(11)
S201 0.0188(4) 0.0190(4) 0.0133(4) -0.0023(3) 0.0005(3) -0.0039(3)
O202 0.0291(14) 0.0204(13) 0.0234(13) -0.0081(11) 0.0045(11) -0.0045(11)
O203 0.0248(13) 0.0314(14) 0.0149(12) 0.0010(10) -0.0008(10) -0.0043(11)
C210 0.0166(16) 0.0209(18) 0.0157(17) -0.0035(14) 0.0004(13) -0.0001(14)
C211 0.0199(17) 0.0273(19) 0.0138(16) -0.0017(15) 0.0006(13) -0.0045(15)
C212 0.0219(18) 0.0219(19) 0.0206(18) 0.0049(15) -0.0002(14) -0.0036(15)
C213 0.0190(17) 0.0173(17) 0.0229(18) 0.0038(15) -0.0003(14) 0.0008(14)
C13B 0.0147(16) 0.0187(17) 0.0171(17) 0.0004(14) -0.0017(13) 0.0011(13)
C214 0.0197(17) 0.0184(17) 0.0171(17) 0.0008(14) 0.0002(14) 0.0021(14)
C215 0.0168(16) 0.0199(17) 0.0150(16) -0.0042(14) 0.0008(13) -0.0032(14)
C216 0.0195(17) 0.0209(18) 0.0243(19) 0.0019(15) 0.0013(15) -0.0025(14)
C217 0.0180(18) 0.0235(19) 0.030(2) -0.0048(16) 0.0004(15) 0.0005(15)
C18B 0.0156(17) 0.033(2) 0.0190(18) -0.0047(16) -0.0018(14) -0.0011(15)
C218 0.0206(19) 0.045(2) 0.026(2) -0.0049(18) 0.0050(16) 0.0035(17)
C219 0.0208(18) 0.035(2) 0.0154(17) 0.0027(16) 0.0022(14) -0.0019(16)
C220 0.0227(18) 0.0217(18) 0.0221(19) 0.0027(15) -0.0010(15) 0.0007(15)
O1S 0.0232(13) 0.0266(13) 0.0306(15) 0.0065(11) -0.0037(11) -0.0018(11)
C1S 0.025(2) 0.042(3) 0.070(3) 0.013(2) -0.013(2) -0.0095(19)
O2S 0.0261(13) 0.0240(13) 0.0222(14) -0.0021(11) -0.0050(11) 0.0063(11)
C2S 0.030(2) 0.034(2) 0.033(2) -0.0028(18) -0.0019(17) 0.0100(18)

loop_
_atom_type_symbol
_atom_type_description
_atom_type_scat_dispersion_real
_atom_type_scat_dispersion_imag
_atom_type_scat_source
C C 0.0033 0.0016 'International Tables Vol C Tables 4.2.6.8 and 6.1.1.4'
H H 0.0000 0.0000 'International Tables Vol C Tables 4.2.6.8 and 6.1.1.4'
N N 0.0061 0.0033 'International Tables Vol C Tables 4.2.6.8 and 6.1.1.4'
O O 0.0106 0.0060 'International Tables Vol C Tables 4.2.6.8 and 6.1.1.4'
S S 0.1246 0.1234 'International Tables Vol C Tables 4.2.6.8 and 6.1.1.4'
Zn Zn 0.2839 1.4301 'International Tables Vol C Tables 4.2.6.8 and 6.1.1.4'

loop_
_geom_angle_atom_site_label_1
_geom_angle_atom_site_label_2
_geom_angle_atom_site_label_3
_geom_angle
O201 Zn1 O101 108.25(9)
O201 Zn1 N101 115.39(10)
O101 Zn1 N101 83.26(10)
O201 Zn1 N201 83.66(10)
O101 Zn1 N201 115.30(10)
N101 Zn1 N201 148.90(11)
C108 O101 Zn1 110.41(19)
C208 O201 Zn1 111.05(19)
C102 N101 C8A 119.3(3)
C102 N101 Zn1 130.7(2)
C8A N101 Zn1 109.8(2)
C202 N201 C8B 119.2(3)
C202 N201 Zn1 131.3(2)
C8B N201 Zn1 109.4(2)
N101 C102 C103 121.9(3)
N101 C102 C109 118.1(3)
C103 C102 C109 119.8(3)
C104 C103 C102 119.6(3)
C104 C103 H103 120.2
C102 C103 H103 120.2
C103 C104 C4A 120.2(3)
C103 C104 H104 119.9
C4A C104 H104 119.9
C105 C4A C104 124.4(3)
C105 C4A C8A 119.1(3)
C104 C4A C8A 116.5(3)
C106 C105 C4A 119.4(3)
C106 C105 H105 120.3
C4A C105 H105 120.3
C105 C106 C107 121.7(3)
C105 C106 H106 119.2
C107 C106 H106 119.2
C108 C107 C106 121.4(3)
C108 C107 H107 119.3
C106 C107 H107 119.3
O101 C108 C107 123.6(3)
O101 C108 C8A 119.4(3)
C107 C108 C8A 117.0(3)
N101 C8A C4A 122.5(3)
N101 C8A C108 116.1(3)
C4A C8A C108 121.3(3)
N103 C109 N102 113.2(3)
N103 C109 C102 108.2(3)
N102 C109 C102 112.3(3)
N103 C109 H109 107.6
N102 C109 H109 107.6
C102 C109 H109 107.6
C9A N102 C109 118.9(3)
C9A N102 H2B 113(2)
C109 N102 H2B 110(2)
C110 C9A C13A 119.3(3)
C110 C9A N102 119.6(3)
C13A C9A N102 121.0(3)
C111 C110 C9A 120.1(3)
C111 C110 H110 119.9
C9A C110 H110 119.9
C110 C111 C112 120.4(3)
C110 C111 H111 119.8
C112 C111 H111 119.8
C113 C112 C111 119.4(3)
C113 C112 H112 120.3
C111 C112 H112 120.3
C13A C113 C112 120.8(3)
C13A C113 H113 119.6
C112 C113 H113 119.6
C113 C13A C9A 119.9(3)
C113 C13A C114 122.3(3)
C9A C13A C114 117.5(3)
N103 C114 C13A 109.7(3)
N103 C114 H11A 109.7
C13A C114 H11A 109.7
N103 C114 H11B 109.7
C13A C114 H11B 109.7
H11A C114 H11B 108.2
C109 N103 C114 111.6(3)
C109 N103 S101 117.5(2)
C114 N103 S101 118.7(2)
O103 S101 O102 120.80(16)
O103 S101 N103 105.62(14)
O102 S101 N103 105.30(15)
O103 S101 C115 108.19(17)
O102 S101 C115 108.50(17)
N103 S101 C115 107.75(15)
C116 C115 C120 120.8(4)
C116 C115 S101 119.3(3)
C120 C115 S101 119.8(3)
C115 C116 C117 118.9(4)
C115 C116 H116 120.5
C117 C116 H116 120.5
C116 C117 C18A 121.5(4)
C116 C117 H117 119.2
C18A C117 H117 119.2
C117 C18A C119 118.0(4)
C117 C18A C118 121.4(4)
C119 C18A C118 120.6(4)
C18A C118 H11C 109.5
C18A C118 H11D 109.5
H11C C118 H11D 109.5
C18A C118 H11E 109.5
H11C C118 H11E 109.5
H11D C118 H11E 109.5
C120 C119 C18A 121.7(4)
C120 C119 H119 119.2
C18A C119 H119 119.2
C119 C120 C115 119.0(4)
C119 C120 H120 120.5
C115 C120 H120 120.5
N201 C202 C203 121.9(3)
N201 C202 C209 118.6(3)
C203 C202 C209 119.2(3)
C204 C203 C202 119.2(3)
C204 C203 H203 120.4
C202 C203 H203 120.4
C203 C204 C4B 120.9(3)
C203 C204 H204 119.5
C4B C204 H204 119.5
C205 C4B C204 124.2(3)
C205 C4B C8B 119.4(3)
C204 C4B C8B 116.4(3)
C206 C205 C4B 119.1(3)
C206 C205 H205 120.5
C4B C205 H205 120.5
C205 C206 C207 121.9(3)
C205 C206 H206 119.1
C207 C206 H206 119.1
C208 C207 C206 121.4(3)
C208 C207 H207 119.3
C206 C207 H207 119.3
O201 C208 C207 123.7(3)
O201 C208 C8B 119.1(3)
C207 C208 C8B 117.2(3)
N201 C8B C4B 122.4(3)
N201 C8B C208 116.6(3)
C4B C8B C208 121.0(3)
N203 C209 N202 113.4(3)
N203 C209 C202 109.0(3)
N202 C209 C202 113.3(3)
N203 C209 H209 106.9
N202 C209 H209 106.9
C202 C209 H209 106.9
C9B N202 C209 119.1(3)
C9B N202 H2A 109(2)
C209 N202 H2A 112(2)
C210 C9B C13B 119.5(3)
C210 C9B N202 120.0(3)
C13B C9B N202 120.5(3)
C209 N203 C214 111.4(2)
C209 N203 S201 117.7(2)
C214 N203 S201 119.1(2)
O202 S201 O203 120.20(14)
O202 S201 N203 105.97(14)
O203 S201 N203 105.39(14)
O202 S201 C215 108.32(15)
O203 S201 C215 106.52(15)
N203 S201 C215 110.24(15)
C211 C210 C9B 119.8(3)
C211 C210 H210 120.1
C9B C210 H210 120.1
C212 C211 C210 121.2(3)
C212 C211 H211 119.4
C210 C211 H211 119.4
C211 C212 C213 119.1(3)
C211 C212 H212 120.4
C213 C212 H212 120.4
C212 C213 C13B 120.8(3)
C212 C213 H213 119.6
C13B C213 H213 119.6
C213 C13B C9B 119.6(3)
C213 C13B C214 123.3(3)
C9B C13B C214 116.8(3)
N203 C214 C13B 109.2(3)
N203 C214 H21A 109.8
C13B C214 H21A 109.8
N203 C214 H21B 109.8
C13B C214 H21B 109.8
H21A C214 H21B 108.3
C220 C215 C216 120.8(3)
C220 C215 S201 120.3(3)
C216 C215 S201 118.9(3)
C217 C216 C215 119.1(3)
C217 C216 H216 120.5
C215 C216 H216 120.5
C216 C217 C18B 121.2(3)
C216 C217 H217 119.4
C18B C217 H217 119.4
C217 C18B C219 118.8(3)
C217 C18B C218 120.2(3)
C219 C18B C218 121.0(3)
C18B C218 H21C 109.5
C18B C218 H21D 109.5
H21C C218 H21D 109.5
C18B C218 H21E 109.5
H21C C218 H21E 109.5
H21D C218 H21E 109.5
C220 C219 C18B 121.1(3)
C220 C219 H219 119.4
C18B C219 H219 119.4
C215 C220 C219 119.1(3)
C215 C220 H220 120.5
C219 C220 H220 120.5
C1S O1S H1S 109.5
O1S C1S H1S1 109.5
O1S C1S H1S2 109.5
H1S1 C1S H1S2 109.5
O1S C1S H1S3 109.5
H1S1 C1S H1S3 109.5
H1S2 C1S H1S3 109.5
C2S O2S H2S 109.5
O2S C2S H2S1 109.5
O2S C2S H2S2 109.5
H2S1 C2S H2S2 109.5
O2S C2S H2S3 109.5
H2S1 C2S H2S3 109.5
H2S2 C2S H2S3 109.5

loop_
_geom_bond_atom_site_label_1
_geom_bond_atom_site_label_2
_geom_bond_distance
Zn1 O201 1.994(2)
Zn1 O101 1.998(2)
Zn1 N101 2.035(3)
Zn1 N201 2.038(3)
O101 C108 1.329(4)
O201 C208 1.334(4)
N101 C102 1.322(4)
N101 C8A 1.366(4)
N201 C202 1.322(4)
N201 C8B 1.375(4)
C102 C103 1.414(4)
C102 C109 1.523(4)
C103 C104 1.366(5)
C103 H103 0.9500
C104 C4A 1.416(5)
C104 H104 0.9500
C4A C105 1.399(5)
C4A C8A 1.419(4)
C105 C106 1.366(5)
C105 H105 0.9500
C106 C107 1.404(5)
C106 H106 0.9500
C107 C108 1.383(5)
C107 H107 0.9500
C108 C8A 1.425(5)
C109 N103 1.464(4)
C109 N102 1.475(4)
C109 H109 1.0000
N102 C9A 1.415(4)
N102 H2B 0.89(4)
C9A C110 1.395(4)
C9A C13A 1.398(5)
C110 C111 1.385(5)
C110 H110 0.9500
C111 C112 1.389(5)
C111 H111 0.9500
C112 C113 1.385(5)
C112 H112 0.9500
C113 C13A 1.382(5)
C113 H113 0.9500
C13A C114 1.502(5)
C114 N103 1.477(4)
C114 H11A 0.9900
C114 H11B 0.9900
N103 S101 1.650(3)
S101 O103 1.428(3)
S101 O102 1.430(3)
S101 C115 1.755(4)
C115 C116 1.385(5)
C115 C120 1.391(5)
C116 C117 1.388(5)
C116 H116 0.9500
C117 C18A 1.389(6)
C117 H117 0.9500
C18A C119 1.392(6)
C18A C118 1.500(6)
C118 H11C 0.9800
C118 H11D 0.9800
C118 H11E 0.9800
C119 C120 1.378(5)
C119 H119 0.9500
C120 H120 0.9500
C202 C203 1.418(4)
C202 C209 1.524(4)
C203 C204 1.362(5)
C203 H203 0.9500
C204 C4B 1.409(5)
C204 H204 0.9500
C4B C205 1.406(5)
C4B C8B 1.417(4)
C205 C206 1.368(5)
C205 H205 0.9500
C206 C207 1.396(5)
C206 H206 0.9500
C207 C208 1.385(5)
C207 H207 0.9500
C208 C8B 1.425(5)
C209 N203 1.460(4)
C209 N202 1.470(4)
C209 H209 1.0000
N202 C9B 1.405(4)
N202 H2A 0.83(4)
C9B C210 1.396(4)
C9B C13B 1.397(4)
N203 C214 1.479(4)
N203 S201 1.639(3)
S201 O202 1.430(2)
S201 O203 1.438(2)
S201 C215 1.763(3)
C210 C211 1.384(5)
C210 H210 0.9500
C211 C212 1.377(5)
C211 H211 0.9500
C212 C213 1.390(5)
C212 H212 0.9500
C213 C13B 1.391(4)
C213 H213 0.9500
C13B C214 1.499(4)
C214 H21A 0.9900
C214 H21B 0.9900
C215 C220 1.385(5)
C215 C216 1.394(5)
C216 C217 1.382(5)
C216 H216 0.9500
C217 C18B 1.387(5)
C217 H217 0.9500
C18B C219 1.392(5)
C18B C218 1.505(5)
C218 H21C 0.9800
C218 H21D 0.9800
C218 H21E 0.9800
C219 C220 1.385(5)
C219 H219 0.9500
C220 H220 0.9500
O1S C1S 1.406(4)
O1S H1S 0.8400
C1S H1S1 0.9800
C1S H1S2 0.9800
C1S H1S3 0.9800
O2S C2S 1.413(4)
O2S H2S 0.8400
C2S H2S1 0.9800
C2S H2S2 0.9800
C2S H2S3 0.9800

loop_
_geom_hbond_atom_site_label_D
_geom_hbond_atom_site_label_H
_geom_hbond_atom_site_label_A
_geom_hbond_distance_DH
_geom_hbond_distance_HA
_geom_hbond_distance_DA
_geom_hbond_angle_DHA
N202 H2A O2S 0.83(4) 2.25(4) 2.935(4) 140(3)
N102 H2B O1S 0.89(4) 2.30(4) 3.007(4) 135(3)
O1S H1S O201 0.84 1.90 2.674(3) 154
O2S H2S O101 0.84 1.88 2.669(3) 157

loop_
_geom_torsion_atom_site_label_1
_geom_torsion_atom_site_label_2
_geom_torsion_atom_site_label_3
_geom_torsion_atom_site_label_4
_geom_torsion
O201 Zn1 O101 C108 -123.7(2)
N101 Zn1 O101 C108 -9.2(2)
N201 Zn1 O101 C108 144.7(2)
O101 Zn1 O201 C208 -118.6(2)
N101 Zn1 O201 C208 150.3(2)
N201 Zn1 O201 C208 -4.0(2)
O201 Zn1 N101 C102 -71.6(3)
O101 Zn1 N101 C102 -178.6(3)
N201 Zn1 N101 C102 51.8(4)
O201 Zn1 N101 C8A 114.8(2)
O101 Zn1 N101 C8A 7.8(2)
N201 Zn1 N101 C8A -121.8(2)
O201 Zn1 N201 C202 179.8(3)
O101 Zn1 N201 C202 -73.0(3)
N101 Zn1 N201 C202 49.2(4)
O201 Zn1 N201 C8B 4.1(2)
O101 Zn1 N201 C8B 111.3(2)
N101 Zn1 N201 C8B -126.5(2)
C8A N101 C102 C103 0.5(5)
Zn1 N101 C102 C103 -172.6(2)
C8A N101 C102 C109 -174.4(3)
Zn1 N101 C102 C109 12.5(4)
N101 C102 C103 C104 0.6(5)
C109 C102 C103 C104 175.4(3)
C102 C103 C104 C4A -0.5(5)
C103 C104 C4A C105 177.8(3)
C103 C104 C4A C8A -0.7(5)
C104 C4A C105 C106 -177.7(3)
C8A C4A C105 C106 0.7(5)
C4A C105 C106 C107 -1.0(5)
C105 C106 C107 C108 -0.4(5)
Zn1 O101 C108 C107 -169.0(3)
Zn1 O101 C108 C8A 9.2(4)
C106 C107 C108 O101 -179.7(3)
C106 C107 C108 C8A 2.1(5)
C102 N101 C8A C4A -1.7(5)
Zn1 N101 C8A C4A 172.7(2)
C102 N101 C8A C108 -179.6(3)
Zn1 N101 C8A C108 -5.2(3)
C105 C4A C8A N101 -176.8(3)
C104 C4A C8A N101 1.8(5)
C105 C4A C8A C108 1.0(5)
C104 C4A C8A C108 179.5(3)
O101 C108 C8A N101 -2.8(4)
C107 C108 C8A N101 175.6(3)
O101 C108 C8A C4A 179.3(3)
C107 C108 C8A C4A -2.3(5)
N101 C102 C109 N103 -149.8(3)
C103 C102 C109 N103 35.2(4)
N101 C102 C109 N102 -24.1(4)
C103 C102 C109 N102 161.0(3)
N103 C109 N102 C9A 10.0(4)
C102 C109 N102 C9A -113.0(3)
C109 N102 C9A C110 -160.2(3)
C109 N102 C9A C13A 18.3(4)
C13A C9A C110 C111 1.4(5)
N102 C9A C110 C111 179.8(3)
C9A C110 C111 C112 0.0(5)
C110 C111 C112 C113 -1.5(5)
C111 C112 C113 C13A 1.5(5)
C112 C113 C13A C9A -0.1(5)
C112 C113 C13A C114 -173.4(3)
C110 C9A C13A C113 -1.3(5)
N102 C9A C13A C113 -179.7(3)
C110 C9A C13A C114 172.3(3)
N102 C9A C13A C114 -6.1(5)
C113 C13A C114 N103 141.2(3)
C9A C13A C114 N103 -32.3(4)
N102 C109 N103 C114 -49.1(4)
C102 C109 N103 C114 76.2(3)
N102 C109 N103 S101 93.0(3)
C102 C109 N103 S101 -141.8(2)
C13A C114 N103 C109 59.9(3)
C13A C114 N103 S101 -81.6(3)
C109 N103 S101 O103 52.4(3)
C114 N103 S101 O103 -168.3(2)
C109 N103 S101 O102 -178.7(2)
C114 N103 S101 O102 -39.4(3)
C109 N103 S101 C115 -63.0(3)
C114 N103 S101 C115 76.2(3)
O103 S101 C115 C116 -29.7(3)
O102 S101 C115 C116 -162.4(3)
N103 S101 C115 C116 84.1(3)
O103 S101 C115 C120 154.8(3)
O102 S101 C115 C120 22.1(3)
N103 S101 C115 C120 -91.4(3)
C120 C115 C116 C117 2.1(5)
S101 C115 C116 C117 -173.4(3)
C115 C116 C117 C18A 0.5(5)
C116 C117 C18A C119 -3.2(6)
C116 C117 C18A C118 175.1(4)
C117 C18A C119 C120 3.5(6)
C118 C18A C119 C120 -174.8(4)
C18A C119 C120 C115 -1.1(6)
C116 C115 C120 C119 -1.8(5)
S101 C115 C120 C119 173.7(3)
C8B N201 C202 C203 1.0(5)
Zn1 N201 C202 C203 -174.3(2)
C8B N201 C202 C209 -172.9(3)
Zn1 N201 C202 C209 11.7(4)
N201 C202 C203 C204 -1.6(5)
C209 C202 C203 C204 172.3(3)
C202 C203 C204 C4B 1.3(5)
C203 C204 C4B C205 -179.7(3)
C203 C204 C4B C8B -0.6(5)
C204 C4B C205 C206 -180.0(3)
C8B C4B C205 C206 0.9(5)
C4B C205 C206 C207 -0.1(5)
C205 C206 C207 C208 -0.4(5)
Zn1 O201 C208 C207 -176.8(3)
Zn1 O201 C208 C8B 3.2(3)
C206 C207 C208 O201 -179.9(3)
C206 C207 C208 C8B 0.1(5)
C202 N201 C8B C4B -0.2(5)
Zn1 N201 C8B C4B 176.1(2)
C202 N201 C8B C208 -179.8(3)
Zn1 N201 C8B C208 -3.6(3)
C205 C4B C8B N201 179.2(3)
C204 C4B C8B N201 0.0(5)
C205 C4B C8B C208 -1.2(5)
C204 C4B C8B C208 179.6(3)
O201 C208 C8B N201 0.3(4)
C207 C208 C8B N201 -179.7(3)
O201 C208 C8B C4B -179.3(3)
C207 C208 C8B C4B 0.7(5)
N201 C202 C209 N203 -143.9(3)
C203 C202 C209 N203 42.0(4)
N201 C202 C209 N202 -16.6(4)
C203 C202 C209 N202 169.3(3)
N203 C209 N202 C9B 3.7(4)
C202 C209 N202 C9B -121.2(3)
C209 N202 C9B C210 -155.9(3)
C209 N202 C9B C13B 23.7(4)
N202 C209 N203 C214 -46.0(3)
C202 C209 N203 C214 81.2(3)
N202 C209 N203 S201 96.8(3)
C202 C209 N203 S201 -136.0(2)
C209 N203 S201 O202 -171.6(2)
C214 N203 S201 O202 -31.8(3)
C209 N203 S201 O203 60.0(3)
C214 N203 S201 O203 -160.2(2)
C209 N203 S201 C215 -54.6(3)
C214 N203 S201 C215 85.2(3)
C13B C9B C210 C211 2.4(5)
N202 C9B C210 C211 -178.0(3)
C9B C210 C211 C212 -1.6(5)
C210 C211 C212 C213 -0.4(5)
C211 C212 C213 C13B 1.7(5)
C212 C213 C13B C9B -0.9(5)
C212 C213 C13B C214 -174.5(3)
C210 C9B C13B C213 -1.2(5)
N202 C9B C13B C213 179.2(3)
C210 C9B C13B C214 172.9(3)
N202 C9B C13B C214 -6.7(4)
C209 N203 C214 C13B 61.2(3)
S201 N203 C214 C13B -80.9(3)
C213 C13B C214 N203 139.0(3)
C9B C13B C214 N203 -34.8(4)
O202 S201 C215 C220 21.8(3)
O203 S201 C215 C220 152.4(3)
N203 S201 C215 C220 -93.7(3)
O202 S201 C215 C216 -157.4(3)
O203 S201 C215 C216 -26.8(3)
N203 S201 C215 C216 87.1(3)
C220 C215 C216 C217 -0.9(5)
S201 C215 C216 C217 178.3(3)
C215 C216 C217 C18B -0.8(5)
C216 C217 C18B C219 1.5(5)
C216 C217 C18B C218 -174.9(3)
C217 C18B C219 C220 -0.5(5)
C218 C18B C219 C220 175.8(3)
C216 C215 C220 C219 1.9(5)
S201 C215 C220 C219 -177.3(3)
C18B C219 C220 C215 -1.2(5)
